data_1511549
loop_
_publ_author_name
'Vlasse, M.'
'Fouassier, C.'
'Saubat, B.'

_publ_section_title
;
 Synthesis and structural study of the new rare earth magnesium borates Ln
 Mg B5 O10 (Ln = La..,Er)
;
_journal_name_full 'Journal of Solid State Chemistry'
_journal_page_first 271
_journal_page_last 277
_journal_paper_doi 10.1016/0022-4596(80)90425-9
_journal_volume 34
_journal_year 1980
_chemical_formula_sum 'B5 La Mg O10'
_chemical_name_systematic 'La Mg B5 O10'
_space_group_IT_number 14
_symmetry_space_group_name_Hall '-P 2ybc'
_symmetry_space_group_name_H-M 'P 1 21/c 1'
_cell_angle_alpha 90
_cell_angle_beta 131.52
_cell_angle_gamma 90
_cell_formula_units_Z 4
_cell_length_a 8.807
_cell_length_b 7.611
_cell_length_c 12.731
_cell_volume 638.931
_citation_journal_id_ASTM JSSCBI
_cod_data_source_file boron4-x_187.cif
_cod_data_source_block B5La1Mg1O10
_cod_original_cell_volume 638.9313
_cod_original_formula_sum 'B5 La1 Mg1 O10'
_cod_database_code 1511549

loop_
_symmetry_equiv_pos_as_xyz
x,y,z
-x,y+1/2,-z+1/2
-x,-y,-z
x,-y-1/2,z-1/2

loop_
_atom_site_label
_atom_site_type_symbol
_atom_site_fract_x
_atom_site_fract_y
_atom_site_fract_z
_atom_site_occupancy
_atom_site_U_iso_or_equiv
B1 B+3 0.6419 0.0851 0.2295 1 0.0
O5 O-2 0.7682 0.4768 0.3545 1 0.0
O9 O-2 0.4379 0.1505 0.4307 1 0.0
B2 B+3 0.9025 0.3294 0.3887 1 0.0
O10 O-2 0.8746 0.4662 0.1041 1 0.0
O6 O-2 0.0817 0.3952 0.413 1 0.0
B4 B+3 0.8399 0.0933 0.4896 1 0.0
O2 O-2 0.6751 0.0371 0.3569 1 0.0
O7 O-2 0.9687 0.2205 0.5072 1 0.0
Mg1 Mg+2 0.5092 0.413 0.1194 1 0.0
B3 B+3 0.269 0.0335 0.052 1 0.0
O4 O-2 0.4366 0.1554 0.1235 1 0.0
La1 La+3 0.05141 0.18847 0.2341 1 0.0
B5 B+3 0.4884 0.3156 0.4159 1 0.0
O3 O-2 0.3259 0.4228 0.3161 1 0.0
O1 O-2 0.7801 0.226 0.2554 1 0.0
O8 O-2 0.6829 0.3723 0.4893 1 0.0
